data_7047270
loop_
_publ_author_name
'Liu, Yan'
'Ma, Jingjing'
'Xu, Cong'
'Yang, Yang'
'Xia, Minfang'
'Jiang, Huie'
'Liu, Weisheng'

_publ_section_title
;
 A water-stable lanthanide coordination polymer as a multiresponsive
 luminescent sensor for Fe<sup>3+</sup>, Cr(vi) and 4-nitrophenol.
;
_journal_issue 38
_journal_name_full 'Dalton transactions (Cambridge, England : 2003)'
_journal_page_first 13543
_journal_page_last 13549
_journal_paper_doi 10.1039/c8dt02202j
_journal_volume 47
_journal_year 2018
_chemical_formula_moiety 'C15 H10 Eu N O7, H2 O'
_chemical_formula_sum 'C15 H11 Eu N O8'
_chemical_formula_weight 485.21
_space_group_crystal_system monoclinic
_space_group_IT_number 14
_space_group_name_Hall '-P 2ybc'
_space_group_name_H-M_alt 'P 1 21/c 1'
_symmetry_space_group_name_Hall '-P 2ybc'
_symmetry_space_group_name_H-M 'P 1 21/c 1'
_atom_sites_solution_hydrogens mixed
_audit_creation_date 2018-06-26
_audit_creation_method
;
Olex2 1.2
(compiled 2018.05.29 svn.r3508 for OlexSys, GUI svn.r5506)
;
_audit_update_record
;
2018-06-26 deposited with the CCDC.
2018-08-13 downloaded from the CCDC.
;
_cell_angle_alpha 90
_cell_angle_beta 95.170(4)
_cell_angle_gamma 90
_cell_formula_units_Z 4
_cell_length_a 9.5090(5)
_cell_length_b 8.4050(3)
_cell_length_c 19.1014(7)
_cell_measurement_reflns_used 4421
_cell_measurement_temperature 100.00(10)
_cell_measurement_theta_max 28.6290
_cell_measurement_theta_min 2.6220
_cell_volume 1520.43(11)
_computing_cell_refinement 'CrysAlisPro 1.171.38.43f (Rigaku OD, 2015)'
_computing_data_collection 'CrysAlisPro 1.171.38.43f (Rigaku OD, 2015)'
_computing_data_reduction 'CrysAlisPro 1.171.38.43f (Rigaku OD, 2015)'
_computing_molecular_graphics 'Olex2 (Dolomanov et al., 2009)'
_computing_publication_material 'Olex2 (Dolomanov et al., 2009)'
_computing_structure_refinement 'XL (Sheldrick, 2008)'
_diffrn_ambient_environment N~2~
_diffrn_ambient_temperature 100.00(10)
_diffrn_detector 'CCD plate'
_diffrn_detector_area_resol_mean 5.2684
_diffrn_detector_type AtlasS2
_diffrn_measured_fraction_theta_full 1.000
_diffrn_measured_fraction_theta_max 0.895
_diffrn_measurement_details
;
List of Runs (angles in degrees, time in seconds):

  # Type    Start    End  Width  t~exp~   \w     \q     \k     \f   Frames
#--------------------------------------------------------------------------
  1  \w    -76.00  10.00   1.00    2.00    --  -11.59 -57.00  30.00   86
  2  \w    -40.00  62.00   1.00    2.00    --  -11.59  57.00-180.00  102
  3  \w    -14.00  78.00   1.00    2.00    --   11.74  77.00 -60.00   92
;
_diffrn_measurement_device 'four-circle diffractometer'
_diffrn_measurement_device_type 'SuperNova, Dual, Cu at zero, AtlasS2'
_diffrn_measurement_method '\w scans'
_diffrn_orient_matrix_type 'CrysAlisPro convention (1999,Acta A55,543-557)'
_diffrn_orient_matrix_UB_11 -0.0592506000
_diffrn_orient_matrix_UB_12 -0.0516196000
_diffrn_orient_matrix_UB_13 -0.0028501000
_diffrn_orient_matrix_UB_21 0.0187842000
_diffrn_orient_matrix_UB_22 -0.0267016000
_diffrn_orient_matrix_UB_23 -0.0331185000
_diffrn_orient_matrix_UB_31 0.0418269000
_diffrn_orient_matrix_UB_32 -0.0611880000
_diffrn_orient_matrix_UB_33 0.0168661000
_diffrn_radiation_monochromator mirror
_diffrn_radiation_probe x-ray
_diffrn_radiation_type MoK\a
_diffrn_radiation_wavelength 0.71073
_diffrn_reflns_av_R_equivalents 0.0488
_diffrn_reflns_av_unetI/netI 0.0649
_diffrn_reflns_Laue_measured_fraction_full 1.000
_diffrn_reflns_Laue_measured_fraction_max 0.895
_diffrn_reflns_limit_h_max 11
_diffrn_reflns_limit_h_min -10
_diffrn_reflns_limit_k_max 11
_diffrn_reflns_limit_k_min -8
_diffrn_reflns_limit_l_max 22
_diffrn_reflns_limit_l_min -26
_diffrn_reflns_number 11206
_diffrn_reflns_point_group_measured_fraction_full 1.000
_diffrn_reflns_point_group_measured_fraction_max 0.895
_diffrn_reflns_theta_full 26.000
_diffrn_reflns_theta_max 29.460
_diffrn_reflns_theta_min 2.141
_diffrn_source 'micro-focus sealed X-ray tube'
_diffrn_source_type 'SuperNova (Mo) X-ray Source'
_exptl_absorpt_coefficient_mu 4.172
_exptl_absorpt_correction_T_max 1.00000
_exptl_absorpt_correction_T_min 0.70416
_exptl_absorpt_correction_type multi-scan
_exptl_absorpt_process_details
;
CrysAlisPro 1.171.38.43f (Rigaku Oxford Diffraction, 2015)
Empirical absorption correction using spherical harmonics,
 implemented in SCALE3 ABSPACK scaling algorithm.
;
_exptl_crystal_colour colourless
_exptl_crystal_colour_primary colourless
_exptl_crystal_density_diffrn 2.120
_exptl_crystal_description block
_exptl_crystal_F_000 940
_exptl_crystal_size_max 0.12
_exptl_crystal_size_mid 0.11
_exptl_crystal_size_min 0.08
_refine_diff_density_max 1.807
_refine_diff_density_min -1.091
_refine_diff_density_rms 0.196
_refine_ls_extinction_method none
_refine_ls_goodness_of_fit_ref 1.090
_refine_ls_hydrogen_treatment mixed
_refine_ls_matrix_type full
_refine_ls_number_parameters 233
_refine_ls_number_reflns 3785
_refine_ls_number_restraints 0
_refine_ls_restrained_S_all 1.090
_refine_ls_R_factor_all 0.0507
_refine_ls_R_factor_gt 0.0381
_refine_ls_shift/su_max 0.000
_refine_ls_shift/su_mean 0.000
_refine_ls_structure_factor_coef Fsqd
_refine_ls_weighting_details 'w=1/[\s^2^(Fo^2^)+(0.0213P)^2^+1.6798P] where P=(Fo^2^+2Fc^2^)/3'
_refine_ls_weighting_scheme calc
_refine_ls_wR_factor_gt 0.0705
_refine_ls_wR_factor_ref 0.0770
_reflns_Friedel_coverage 0.000
_reflns_number_gt 3128
_reflns_number_total 3785
_reflns_threshold_expression 'I > 2\s(I)'
_cod_data_source_file c8dt02202j2.cif
_cod_data_source_block eu
_cod_depositor_comments 'Adding full bibliography for 7047270.cif.'
_cod_original_cell_volume 1520.44(11)
_cod_database_code 7047270
_shelx_shelxl_version_number 2018/1
_shelx_space_group_comment
;
The symmetry employed for this shelxl refinement is uniquely defined
by the following loop, which should always be used as a source of
symmetry information in preference to the above space-group names.
They are only intended as comments.
;
_shelx_estimated_absorpt_t_max 0.731
_shelx_estimated_absorpt_t_min 0.634
_reflns_odcompleteness_completeness 99.97
_reflns_odcompleteness_iscentric 1
_reflns_odcompleteness_theta 26.32
_olex2_refinement_description
;
1. Fixed Uiso
 At 1.2 times of:
  All C(H) groups, All C(H,H) groups
 At 1.5 times of:
  All O(H,H) groups
2.a Free rotating group:
 O8(H8A,H8B)
2.b Secondary CH2 refined with riding coordinates:
 C9(H9A,H9B)
2.c Aromatic/amide H refined with riding coordinates:
 C4(H4), C10(H10), C6(H6), C2(H2), C14(H14), C12(H12), C13(H13)
;
_olex2_submission_special_instructions 'No special instructions were received'
_oxdiff_exptl_absorpt_empirical_details
;
Empirical correction (ABSPACK) includes:
- Absorption correction using spherical harmonics
- Frame scaling
- Detector area scaling
;
_oxdiff_exptl_absorpt_empirical_full_max 1.500
_oxdiff_exptl_absorpt_empirical_full_min 0.610

loop_
_space_group_symop_operation_xyz
'x, y, z'
'-x, y+1/2, -z+1/2'
'-x, -y, -z'
'x, -y-1/2, z-1/2'

loop_
_atom_site_label
_atom_site_type_symbol
_atom_site_fract_x
_atom_site_fract_y
_atom_site_fract_z
_atom_site_U_iso_or_equiv
_atom_site_adp_type
_atom_site_occupancy
_atom_site_site_symmetry_order
_atom_site_calc_flag
_atom_site_refinement_flags_posn
Eu1 Eu 0.01557(3) -0.03416(3) 0.27947(2) 0.01011(8) Uani 1 1 d .
O2 O 0.0474(4) 0.8688(4) 0.62721(15) 0.0172(8) Uani 1 1 d .
O7 O 0.2471(4) 0.4200(4) 0.21775(16) 0.0163(8) Uani 1 1 d .
O4 O 0.0927(4) 0.5615(4) 0.32862(15) 0.0145(8) Uani 1 1 d .
O1 O 0.1399(4) 0.6800(4) 0.69985(15) 0.0158(8) Uani 1 1 d .
O3 O 0.0054(4) 0.7833(4) 0.37439(15) 0.0156(8) Uani 1 1 d .
O6 O 0.1309(4) 0.2215(4) 0.26202(15) 0.0149(8) Uani 1 1 d .
O5 O 0.2440(4) -0.0575(4) 0.33351(17) 0.0206(8) Uani 1 1 d .
O8 O 0.4201(5) -0.3293(5) 0.3105(2) 0.0393(11) Uani 1 1 d .
H8A H 0.449003 -0.378931 0.347865 0.059 Uiso 1 1 d G
H8B H 0.380514 -0.394367 0.280916 0.059 Uiso 1 1 d G
N1 N 0.3764(5) 0.1765(5) 0.4822(2) 0.0182(10) Uani 1 1 d .
C4 C 0.2063(6) 0.4615(5) 0.4612(2) 0.0152(11) Uani 1 1 d .
H4 H 0.225192 0.400663 0.422450 0.018 Uiso 1 1 calc R
C5 C 0.2521(6) 0.4099(5) 0.5290(2) 0.0142(10) Uani 1 1 d .
C7 C 0.1082(5) 0.7377(5) 0.6387(2) 0.0140(10) Uani 1 1 d .
C8 C 0.0723(5) 0.6545(5) 0.3792(2) 0.0115(10) Uani 1 1 d .
C1 C 0.1477(5) 0.6432(5) 0.5770(2) 0.0110(10) Uani 1 1 d .
C10 C 0.2849(6) 0.0926(5) 0.4378(2) 0.0162(11) Uani 1 1 d .
H10 H 0.191432 0.081833 0.447808 0.019 Uiso 1 1 calc R
C11 C 0.3296(6) 0.0214(5) 0.3766(2) 0.0167(11) Uani 1 1 d .
C6 C 0.2221(6) 0.5019(5) 0.5865(2) 0.0157(11) Uani 1 1 d .
H6 H 0.252288 0.468114 0.631769 0.019 Uiso 1 1 calc R
C2 C 0.1030(5) 0.6934(5) 0.5092(2) 0.0119(10) Uani 1 1 d .
H2 H 0.053028 0.788123 0.502490 0.014 Uiso 1 1 calc R
C15 C 0.2424(6) 0.2815(6) 0.2416(2) 0.0168(11) Uani 1 1 d .
C3 C 0.1324(5) 0.6036(5) 0.4517(2) 0.0115(10) Uani 1 1 d .
C14 C 0.5118(6) 0.1973(6) 0.4705(3) 0.0225(12) Uani 1 1 d .
H14 H 0.571039 0.258484 0.501166 0.027 Uiso 1 1 calc R
C9 C 0.3217(6) 0.2506(6) 0.5448(2) 0.0224(13) Uani 1 1 d .
H9A H 0.399213 0.264622 0.580962 0.027 Uiso 1 1 calc R
H9B H 0.253766 0.179338 0.563233 0.027 Uiso 1 1 calc R
C12 C 0.4731(6) 0.0423(6) 0.3658(3) 0.0218(12) Uani 1 1 d .
H12 H 0.508243 -0.001838 0.326212 0.026 Uiso 1 1 calc R
C13 C 0.5622(6) 0.1273(6) 0.4129(3) 0.0255(13) Uani 1 1 d .
H13 H 0.657157 0.137181 0.405620 0.031 Uiso 1 1 calc R
H15 H 0.335(7) 0.220(6) 0.249(3) 0.034(16) Uiso 1 1 d .

loop_
_atom_site_aniso_label
_atom_site_aniso_U_11
_atom_site_aniso_U_22
_atom_site_aniso_U_33
_atom_site_aniso_U_23
_atom_site_aniso_U_13
_atom_site_aniso_U_12
Eu1 0.01377(16) 0.00970(13) 0.00676(12) 0.00007(8) 0.00043(9) 0.00066(10)
O2 0.021(2) 0.0160(17) 0.0148(16) -0.0010(13) 0.0052(14) 0.0032(16)
O7 0.017(2) 0.0165(17) 0.0158(16) -0.0003(14) 0.0041(14) -0.0017(15)
O4 0.019(2) 0.0148(17) 0.0098(15) 0.0002(13) 0.0023(14) 0.0019(15)
O1 0.020(2) 0.0181(17) 0.0091(15) -0.0002(13) 0.0006(14) -0.0028(15)
O3 0.024(2) 0.0121(17) 0.0104(15) 0.0032(13) -0.0006(14) 0.0049(15)
O6 0.017(2) 0.0162(17) 0.0122(16) -0.0012(13) 0.0027(14) -0.0027(15)
O5 0.019(2) 0.0197(18) 0.0216(18) -0.0039(14) -0.0052(15) 0.0021(16)
O8 0.025(3) 0.032(2) 0.059(3) -0.010(2) -0.003(2) -0.004(2)
N1 0.021(3) 0.015(2) 0.018(2) -0.0004(16) -0.0018(18) 0.0063(19)
C4 0.019(3) 0.014(2) 0.012(2) -0.0056(18) 0.005(2) 0.000(2)
C5 0.017(3) 0.012(2) 0.013(2) 0.0001(18) 0.0015(19) 0.003(2)
C7 0.013(3) 0.015(2) 0.014(2) 0.0026(19) -0.0005(19) -0.005(2)
C8 0.010(3) 0.014(2) 0.011(2) 0.0010(18) 0.0025(18) -0.006(2)
C1 0.012(3) 0.009(2) 0.011(2) -0.0008(17) -0.0011(18) -0.0025(19)
C10 0.012(3) 0.014(2) 0.022(2) 0.006(2) 0.000(2) 0.005(2)
C11 0.022(3) 0.010(2) 0.017(2) 0.0011(18) -0.005(2) 0.001(2)
C6 0.019(3) 0.016(2) 0.011(2) 0.0043(18) 0.000(2) -0.001(2)
C2 0.011(3) 0.010(2) 0.015(2) 0.0003(17) 0.0046(19) -0.0011(19)
C15 0.020(3) 0.020(3) 0.010(2) -0.0015(19) 0.000(2) 0.006(2)
C3 0.014(3) 0.010(2) 0.011(2) -0.0003(17) 0.0018(18) 0.001(2)
C14 0.013(3) 0.020(3) 0.034(3) -0.007(2) -0.002(2) -0.007(2)
C9 0.034(4) 0.021(3) 0.012(2) -0.004(2) 0.001(2) 0.011(2)
C12 0.026(4) 0.021(3) 0.019(3) 0.003(2) 0.005(2) 0.003(2)
C13 0.013(3) 0.026(3) 0.036(3) 0.001(2) -0.002(2) -0.006(2)

loop_
_atom_type_symbol
_atom_type_description
_atom_type_scat_dispersion_real
_atom_type_scat_dispersion_imag
_atom_type_scat_source
C C 0.0033 0.0016 'International Tables Vol C Tables 4.2.6.8 and 6.1.1.4'
H H 0.0000 0.0000 'International Tables Vol C Tables 4.2.6.8 and 6.1.1.4'
Eu Eu -0.1578 3.6682 'International Tables Vol C Tables 4.2.6.8 and 6.1.1.4'
N N 0.0061 0.0033 'International Tables Vol C Tables 4.2.6.8 and 6.1.1.4'
O O 0.0106 0.0060 'International Tables Vol C Tables 4.2.6.8 and 6.1.1.4'

loop_
_geom_angle_atom_site_label_1
_geom_angle_atom_site_label_2
_geom_angle_atom_site_label_3
_geom_angle
_geom_angle_site_symmetry_1
_geom_angle_site_symmetry_3
O2 Eu1 O7 75.99(11) 3_566 2_545
O2 Eu1 O3 77.07(10) 3_566 1_545
O2 Eu1 O6 74.65(10) 3_566 .
O2 Eu1 O6 122.20(11) 3_566 2_545
O7 Eu1 O6 51.39(10) 2_545 2_545
O4 Eu1 O2 109.67(11) 2_545 3_566
O4 Eu1 O7 73.58(11) 2_545 2_545
O4 Eu1 O3 147.05(12) 2_545 1_545
O4 Eu1 O6 79.69(10) 2_545 2_545
O4 Eu1 O6 75.38(11) 2_545 .
O1 Eu1 O2 164.49(12) 4_565 3_566
O1 Eu1 O7 119.22(11) 4_565 2_545
O1 Eu1 O4 79.46(11) 4_565 2_545
O1 Eu1 O3 102.33(11) 4_565 1_545
O1 Eu1 O6 96.42(11) 4_565 .
O1 Eu1 O6 70.96(11) 4_565 2_545
O3 Eu1 O7 77.21(11) 1_545 2_545
O3 Eu1 O6 135.86(11) 1_545 .
O3 Eu1 O6 70.23(10) 1_545 2_545
O6 Eu1 O7 126.22(11) . 2_545
O6 Eu1 O6 153.81(3) . 2_545
O5 Eu1 O2 90.27(12) . 3_566
O5 Eu1 O7 149.39(11) . 2_545
O5 Eu1 O4 137.01(12) . 2_545
O5 Eu1 O1 74.91(11) . 4_565
O5 Eu1 O3 73.07(12) . 1_545
O5 Eu1 O6 73.90(11) . .
O5 Eu1 O6 121.89(11) . 2_545
C7 O2 Eu1 121.7(3) . 3_566
C15 O7 Eu1 93.8(3) . 2
C8 O4 Eu1 142.1(3) . 2
C7 O1 Eu1 134.3(3) . 4_566
C8 O3 Eu1 123.8(3) . 1_565
Eu1 O6 Eu1 120.46(14) . 2
C15 O6 Eu1 142.0(3) . .
C15 O6 Eu1 91.9(3) . 2
C11 O5 Eu1 138.6(3) . .
H8A O8 H8B 109.5 . .
C10 N1 C9 118.1(5) . .
C14 N1 C10 122.5(4) . .
C14 N1 C9 119.4(4) . .
C5 C4 H4 120.0 . .
C3 C4 H4 120.0 . .
C3 C4 C5 120.0(4) . .
C4 C5 C9 123.7(4) . .
C6 C5 C4 119.3(4) . .
C6 C5 C9 116.7(4) . .
O2 C7 Eu1 39.0(2) . 3_566
O2 C7 O1 124.2(4) . .
O2 C7 C1 118.2(4) . .
O1 C7 Eu1 85.2(3) . 3_566
O1 C7 C1 117.6(4) . .
C1 C7 Eu1 157.1(3) . 3_566
O4 C8 Eu1 94.5(2) . 1_565
O4 C8 C3 116.8(4) . .
O3 C8 Eu1 37.5(2) . 1_565
O3 C8 O4 125.8(4) . .
O3 C8 C3 117.3(4) . .
C3 C8 Eu1 142.5(3) . 1_565
C6 C1 C7 120.9(4) . .
C6 C1 C2 119.4(4) . .
C2 C1 C7 119.7(4) . .
N1 C10 H10 119.5 . .
N1 C10 C11 120.9(5) . .
C11 C10 H10 119.5 . .
O5 C11 C10 121.9(5) . .
O5 C11 C12 122.2(5) . .
C12 C11 C10 115.9(5) . .
C5 C6 H6 119.7 . .
C1 C6 C5 120.7(4) . .
C1 C6 H6 119.7 . .
C1 C2 H2 119.7 . .
C3 C2 C1 120.5(4) . .
C3 C2 H2 119.7 . .
Eu1 C15 H15 178(3) 2 .
O7 C15 Eu1 60.7(3) . 2
O7 C15 O6 122.7(5) . .
O7 C15 H15 117(3) . .
O6 C15 Eu1 62.2(3) . 2
O6 C15 H15 120(3) . .
C4 C3 C8 120.6(4) . .
C2 C3 C4 120.1(4) . .
C2 C3 C8 119.1(4) . .
N1 C14 H14 120.4 . .
N1 C14 C13 119.2(5) . .
C13 C14 H14 120.4 . .
N1 C9 C5 112.8(4) . .
N1 C9 H9A 109.0 . .
N1 C9 H9B 109.0 . .
C5 C9 H9A 109.0 . .
C5 C9 H9B 109.0 . .
H9A C9 H9B 107.8 . .
C11 C12 H12 119.5 . .
C13 C12 C11 120.9(5) . .
C13 C12 H12 119.5 . .
C14 C13 C12 120.5(5) . .
C14 C13 H13 119.7 . .
C12 C13 H13 119.7 . .

loop_
_geom_bond_atom_site_label_1
_geom_bond_atom_site_label_2
_geom_bond_distance
_geom_bond_site_symmetry_2
Eu1 O2 2.379(3) 3_566
Eu1 O7 2.533(4) 2_545
Eu1 O4 2.363(3) 2_545
Eu1 O1 2.353(3) 4_565
Eu1 O3 2.384(3) 1_545
Eu1 O6 2.449(3) .
Eu1 O6 2.567(3) 2_545
Eu1 O5 2.328(4) .
O2 C7 1.255(6) .
O7 C15 1.253(6) .
O4 C8 1.271(5) .
O1 C7 1.275(5) .
O3 C8 1.254(5) .
O6 C15 1.267(6) .
O5 C11 1.288(6) .
O8 H8A 0.8500 .
O8 H8B 0.8499 .
N1 C10 1.356(6) .
N1 C14 1.337(7) .
N1 C9 1.484(6) .
C4 H4 0.9300 .
C4 C5 1.397(6) .
C4 C3 1.389(6) .
C5 C6 1.395(6) .
C5 C9 1.512(7) .
C7 C1 1.496(6) .
C8 C3 1.511(6) .
C1 C6 1.386(6) .
C1 C2 1.393(6) .
C10 H10 0.9300 .
C10 C11 1.412(7) .
C11 C12 1.410(8) .
C6 H6 0.9300 .
C2 H2 0.9300 .
C2 C3 1.382(6) .
C15 H15 1.02(6) .
C14 H14 0.9300 .
C14 C13 1.372(7) .
C9 H9A 0.9700 .
C9 H9B 0.9700 .
C12 H12 0.9300 .
C12 C13 1.379(7) .
C13 H13 0.9300 .

loop_
_geom_torsion_atom_site_label_1
_geom_torsion_atom_site_label_2
_geom_torsion_atom_site_label_3
_geom_torsion_atom_site_label_4
_geom_torsion
_geom_torsion_site_symmetry_1
_geom_torsion_site_symmetry_4
Eu1 O2 C7 O1 1.0(7) 3_566 .
Eu1 O2 C7 C1 -178.3(3) 3_566 .
Eu1 O7 C15 O6 -5.4(5) 2 .
Eu1 O4 C8 Eu1 -56.8(4) 2 1_565
Eu1 O4 C8 O3 -34.5(8) 2 .
Eu1 O4 C8 C3 144.6(4) 2 .
Eu1 O1 C7 Eu1 83.6(3) 4_566 3_566
Eu1 O1 C7 O2 83.0(6) 4_566 .
Eu1 O1 C7 C1 -97.7(5) 4_566 .
Eu1 O3 C8 O4 -38.4(7) 1_565 .
Eu1 O3 C8 C3 142.5(3) 1_565 .
Eu1 O6 C15 Eu1 150.0(5) . 2
Eu1 O6 C15 O7 155.3(3) . .
Eu1 O6 C15 O7 5.3(4) 2 .
Eu1 O5 C11 C10 44.1(7) . .
Eu1 O5 C11 C12 -135.8(4) . .
Eu1 C7 C1 C6 173.5(6) 3_566 .
Eu1 C7 C1 C2 -9.8(11) 3_566 .
Eu1 C8 C3 C4 -143.2(4) 1_565 .
Eu1 C8 C3 C2 42.2(7) 1_565 .
O2 C7 C1 C6 176.3(5) . .
O2 C7 C1 C2 -7.0(7) . .
O4 C8 C3 C4 0.1(7) . .
O4 C8 C3 C2 -174.5(4) . .
O1 C7 C1 C6 -3.0(7) . .
O1 C7 C1 C2 173.6(4) . .
O3 C8 C3 C4 179.2(5) . .
O3 C8 C3 C2 4.6(7) . .
O5 C11 C12 C13 -179.9(5) . .
N1 C10 C11 O5 -179.3(4) . .
N1 C10 C11 C12 0.6(7) . .
N1 C14 C13 C12 2.9(8) . .
C4 C5 C6 C1 -0.1(8) . .
C4 C5 C9 N1 17.8(8) . .
C5 C4 C3 C8 -175.2(5) . .
C5 C4 C3 C2 -0.6(8) . .
C7 C1 C6 C5 176.5(5) . .
C7 C1 C2 C3 -176.7(4) . .
C1 C2 C3 C4 0.4(7) . .
C1 C2 C3 C8 175.0(4) . .
C10 N1 C14 C13 -2.2(7) . .
C10 N1 C9 C5 -83.5(6) . .
C10 C11 C12 C13 0.2(7) . .
C11 C12 C13 C14 -1.9(8) . .
C6 C5 C9 N1 -168.1(5) . .
C6 C1 C2 C3 0.0(7) . .
C2 C1 C6 C5 -0.1(8) . .
C3 C4 C5 C6 0.4(8) . .
C3 C4 C5 C9 174.4(5) . .
C14 N1 C10 C11 0.4(7) . .
C14 N1 C9 C5 95.1(6) . .
C9 N1 C10 C11 178.9(4) . .
C9 N1 C14 C13 179.4(5) . .
C9 C5 C6 C1 -174.5(5) . .
